data_7117603
loop_
_publ_author_name
'Roy, Sumit'
'Dey, Arka'
'Ray, Partha Pratim'
'Ortega-Castro, Joaqu\'in'
'Frontera, Antonio'
'Chattopadhyay, Shouvik'

_publ_section_title
;
 Application of a novel 2D cadmium(ii)-MOF in the formation of a
 photo-switch with a substantial on-off ratio.
;
_journal_issue 65
_journal_name_full 'Chemical communications (Cambridge, England)'
_journal_page_first 12974
_journal_page_last 12976
_journal_paper_doi 10.1039/c5cc04323a
_journal_volume 51
_journal_year 2015
_chemical_formula_sum 'C14 H19 Cd N3 O2 S'
_chemical_formula_weight 405.78
_space_group_crystal_system orthorhombic
_space_group_IT_number 61
_space_group_name_Hall '-P 2ac 2ab'
_space_group_name_H-M_alt 'P b c a'
_symmetry_space_group_name_Hall '-P 2ac 2ab'
_symmetry_space_group_name_H-M 'P b c a'
_atom_sites_solution_hydrogens mixed
_audit_creation_method SHELXL-2014/7
_audit_update_record
;
2015-06-11 deposited with the CCDC.
2015-07-02 downloaded from the CCDC.
;
_cell_angle_alpha 90
_cell_angle_beta 90
_cell_angle_gamma 90
_cell_formula_units_Z 8
_cell_length_a 13.9096(3)
_cell_length_b 10.5234(2)
_cell_length_c 22.6923(5)
_cell_measurement_reflns_used 900
_cell_measurement_temperature 150(2)
_cell_measurement_theta_max 24.78
_cell_measurement_theta_min 2.32
_cell_volume 3321.61(12)
_computing_structure_refinement 'SHELXL-2014/7 (Sheldrick, 2014)'
_diffrn_ambient_temperature 150(2)
_diffrn_measured_fraction_theta_full 1.000
_diffrn_measured_fraction_theta_max 1.000
_diffrn_measurement_device_type 'Bruker SMART APEX II'
_diffrn_radiation_type MoK\a
_diffrn_radiation_wavelength 0.71073
_diffrn_reflns_av_R_equivalents 0.0395
_diffrn_reflns_av_unetI/netI 0.0156
_diffrn_reflns_laue_measured_fraction_full 1.000
_diffrn_reflns_laue_measured_fraction_max 1.000
_diffrn_reflns_limit_h_max 16
_diffrn_reflns_limit_h_min -16
_diffrn_reflns_limit_k_max 12
_diffrn_reflns_limit_k_min -12
_diffrn_reflns_limit_l_max 26
_diffrn_reflns_limit_l_min -26
_diffrn_reflns_number 44700
_diffrn_reflns_point_group_measured_fraction_full 1.000
_diffrn_reflns_point_group_measured_fraction_max 1.000
_diffrn_reflns_theta_full 25.003
_diffrn_reflns_theta_max 25.003
_diffrn_reflns_theta_min 1.795
_diffrn_source 'fine-focus sealed tube'
_exptl_absorpt_coefficient_mu 1.447
_exptl_absorpt_correction_T_max 0.7
_exptl_absorpt_correction_T_min 0.6
_exptl_absorpt_correction_type multi-scan
_exptl_absorpt_process_details SADABS
_exptl_crystal_colour White
_exptl_crystal_density_diffrn 1.623
_exptl_crystal_description Block
_exptl_crystal_F_000 1632
_exptl_crystal_size_max 0.3
_exptl_crystal_size_mid 0.3
_exptl_crystal_size_min 0.2
_refine_diff_density_max 0.624
_refine_diff_density_min -0.402
_refine_diff_density_rms 0.069
_refine_ls_extinction_method none
_refine_ls_goodness_of_fit_ref 1.246
_refine_ls_hydrogen_treatment mixed
_refine_ls_matrix_type full
_refine_ls_number_parameters 188
_refine_ls_number_reflns 2930
_refine_ls_number_restraints 0
_refine_ls_restrained_S_all 1.246
_refine_ls_R_factor_all 0.0318
_refine_ls_R_factor_gt 0.0269
_refine_ls_shift/su_max 0.001
_refine_ls_shift/su_mean 0.000
_refine_ls_structure_factor_coef Fsqd
_refine_ls_weighting_details 'w=1/[\s^2^(Fo^2^)+(0.0171P)^2^+4.7289P] where P=(Fo^2^+2Fc^2^)/3'
_refine_ls_weighting_scheme calc
_refine_ls_wR_factor_gt 0.0626
_refine_ls_wR_factor_ref 0.0645
_reflns_Friedel_coverage 0.000
_reflns_number_gt 2585
_reflns_number_total 2930
_reflns_threshold_expression 'I > 2\s(I)'
_cod_data_source_file c5cc04323a2.cif
_cod_data_source_block 1
_cod_database_code 7117603
_shelx_shelxl_version_number 2014/7
_shelx_space_group_comment
;
The symmetry employed for this shelxl refinement is uniquely defined
by the following loop, which should always be used as a source of
symmetry information in preference to the above space-group names.
They are only intended as comments.
;

loop_
_space_group_symop_operation_xyz
'x, y, z'
'x+1/2, -y+1/2, -z'
'-x, y+1/2, -z+1/2'
'-x+1/2, -y, z+1/2'
'-x, -y, -z'
'-x-1/2, y-1/2, z'
'x, -y-1/2, z-1/2'
'x-1/2, y, -z-1/2'

loop_
_atom_site_label
_atom_site_type_symbol
_atom_site_fract_x
_atom_site_fract_y
_atom_site_fract_z
_atom_site_U_iso_or_equiv
_atom_site_adp_type
_atom_site_occupancy
_atom_site_site_symmetry_order
_atom_site_calc_flag
_atom_site_refinement_flags_posn
_atom_site_refinement_flags_adp
Cd1 Cd 0.61193(2) 0.04017(2) 0.47048(2) 0.03194(9) Uani 1 1 d . .
O2 O 0.5700(2) -0.0608(3) 0.67453(11) 0.0524(7) Uani 1 1 d . .
N2 N 0.6243(2) 0.1407(3) 0.37751(14) 0.0426(7) Uani 1 1 d . .
N3 N 0.5585(2) 0.2434(3) 0.48668(13) 0.0370(7) Uani 1 1 d . .
C4 C 0.6216(3) 0.2784(4) 0.38833(17) 0.0490(10) Uani 1 1 d . .
H4A H 0.6089 0.3231 0.3507 0.059 Uiso 1 1 calc R U
H4B H 0.6852 0.3065 0.4030 0.059 Uiso 1 1 calc R U
C5 C 0.5461(3) 0.3146(3) 0.43227(17) 0.0501(10) Uani 1 1 d . .
H5A H 0.5503 0.4067 0.4406 0.060 Uiso 1 1 calc R U
H5B H 0.4816 0.2969 0.4157 0.060 Uiso 1 1 calc R U
C6 C 0.5478(2) 0.2996(3) 0.53561(17) 0.0425(9) Uani 1 1 d . .
H6 H 0.5353 0.3883 0.5341 0.051 Uiso 1 1 calc R U
C7 C 0.5528(3) 0.2425(3) 0.59346(16) 0.0412(8) Uani 1 1 d . .
C8 C 0.5534(3) 0.3253(4) 0.6420(2) 0.0631(12) Uani 1 1 d . .
H8 H 0.5508 0.4143 0.6352 0.076 Uiso 1 1 calc R U
C9 C 0.5575(4) 0.2816(5) 0.6986(2) 0.0739(15) Uani 1 1 d . .
H9 H 0.5550 0.3391 0.7308 0.089 Uiso 1 1 calc R U
C10 C 0.5653(3) 0.1522(5) 0.70818(18) 0.0660(13) Uani 1 1 d . .
H10 H 0.5708 0.1209 0.7473 0.079 Uiso 1 1 calc R U
C11 C 0.5652(3) 0.0688(4) 0.66194(16) 0.0446(9) Uani 1 1 d . .
C13 C 0.6577(4) -0.1186(5) 0.6562(2) 0.0712(13) Uani 1 1 d . .
H13A H 0.7129 -0.0666 0.6694 0.085 Uiso 1 1 calc R U
H13B H 0.6596 -0.1243 0.6127 0.085 Uiso 1 1 calc R U
C14 C 0.6640(4) -0.2481(5) 0.6824(3) 0.0879(17) Uani 1 1 d . .
H14A H 0.7242 -0.2886 0.6700 0.132 Uiso 1 1 calc R U
H14B H 0.6626 -0.2418 0.7254 0.132 Uiso 1 1 calc R U
H14C H 0.6094 -0.2993 0.6689 0.132 Uiso 1 1 calc R U
C3 C 0.7038(3) 0.1050(5) 0.33796(19) 0.0642(12) Uani 1 1 d . .
H3A H 0.7069 0.1661 0.3048 0.077 Uiso 1 1 calc R U
H3B H 0.7653 0.1101 0.3598 0.077 Uiso 1 1 calc R U
C2 C 0.6918(4) -0.0243(5) 0.3145(2) 0.0856(17) Uani 1 1 d . .
H2A H 0.7459 -0.0446 0.2885 0.128 Uiso 1 1 calc R U
H2B H 0.6900 -0.0851 0.3472 0.128 Uiso 1 1 calc R U
H2C H 0.6316 -0.0292 0.2922 0.128 Uiso 1 1 calc R U
O1 O 0.54345(16) 0.02391(19) 0.56101(9) 0.0329(5) Uani 1 1 d . .
C12 C 0.5544(2) 0.1084(3) 0.60296(14) 0.0347(8) Uani 1 1 d . .
S1 S 0.70307(8) -0.41035(9) 0.50717(6) 0.0648(3) Uani 1 1 d . .
N1 N 0.6651(2) -0.1616(3) 0.47251(15) 0.0458(6) Uani 1 1 d . .
C1 C 0.6822(3) -0.2634(3) 0.48737(18) 0.0458(6) Uani 1 1 d . .
H2 H 0.576(3) 0.126(4) 0.3616(19) 0.059(15) Uiso 1 1 d . .

loop_
_atom_site_aniso_label
_atom_site_aniso_U_11
_atom_site_aniso_U_22
_atom_site_aniso_U_33
_atom_site_aniso_U_23
_atom_site_aniso_U_13
_atom_site_aniso_U_12
Cd1 0.03496(15) 0.02563(13) 0.03522(14) 0.00113(10) 0.00457(11) 0.00101(10)
O2 0.0520(17) 0.0655(18) 0.0397(14) 0.0114(13) -0.0016(12) -0.0059(14)
N2 0.0352(19) 0.053(2) 0.0394(17) 0.0067(15) 0.0005(15) -0.0023(15)
N3 0.0374(17) 0.0265(13) 0.0471(17) 0.0025(13) -0.0032(13) 0.0008(12)
C4 0.050(2) 0.048(2) 0.049(2) 0.0190(18) -0.0098(19) -0.0103(19)
C5 0.056(3) 0.0354(19) 0.059(2) 0.0079(18) -0.012(2) 0.0046(18)
C6 0.036(2) 0.0276(17) 0.063(2) -0.0082(17) -0.0057(18) 0.0015(15)
C7 0.036(2) 0.0400(19) 0.047(2) -0.0127(17) -0.0028(16) 0.0014(16)
C8 0.068(3) 0.055(3) 0.067(3) -0.026(2) -0.009(2) 0.002(2)
C9 0.081(4) 0.083(4) 0.057(3) -0.039(3) -0.009(3) 0.001(3)
C10 0.066(3) 0.097(4) 0.035(2) -0.015(2) -0.006(2) -0.005(3)
C11 0.035(2) 0.059(2) 0.040(2) -0.0051(18) -0.0016(16) -0.0044(18)
C13 0.064(3) 0.070(3) 0.080(3) 0.017(3) -0.005(3) 0.001(3)
C14 0.084(4) 0.078(3) 0.101(4) 0.024(3) -0.030(3) 0.004(3)
C3 0.052(3) 0.093(4) 0.047(2) 0.011(2) 0.011(2) 0.002(3)
C2 0.084(4) 0.102(4) 0.071(3) 0.004(3) 0.012(3) 0.035(3)
O1 0.0374(13) 0.0313(12) 0.0299(11) -0.0029(9) 0.0001(10) -0.0028(10)
C12 0.0273(18) 0.0413(19) 0.0355(19) -0.0068(15) 0.0008(14) -0.0043(15)
S1 0.0404(6) 0.0358(5) 0.1183(10) 0.0211(6) 0.0212(6) 0.0066(4)
N1 0.0348(12) 0.0316(11) 0.0711(17) -0.0014(12) 0.0076(12) 0.0019(10)
C1 0.0348(12) 0.0316(11) 0.0711(17) -0.0014(12) 0.0076(12) 0.0019(10)

loop_
_atom_type_symbol
_atom_type_description
_atom_type_scat_dispersion_real
_atom_type_scat_dispersion_imag
_atom_type_scat_source
C C 0.0033 0.0016 'International Tables Vol C Tables 4.2.6.8 and 6.1.1.4'
H H 0.0000 0.0000 'International Tables Vol C Tables 4.2.6.8 and 6.1.1.4'
N N 0.0061 0.0033 'International Tables Vol C Tables 4.2.6.8 and 6.1.1.4'
O O 0.0106 0.0060 'International Tables Vol C Tables 4.2.6.8 and 6.1.1.4'
S S 0.1246 0.1234 'International Tables Vol C Tables 4.2.6.8 and 6.1.1.4'
Cd Cd -0.8075 1.2024 'International Tables Vol C Tables 4.2.6.8 and 6.1.1.4'

loop_
_geom_angle_atom_site_label_1
_geom_angle_atom_site_label_2
_geom_angle_atom_site_label_3
_geom_angle
_geom_angle_site_symmetry_1
_geom_angle_site_symmetry_3
N1 Cd1 O1 92.76(10) . .
N1 Cd1 N3 169.60(11) . .
O1 Cd1 N3 77.84(9) . .
N1 Cd1 N2 114.62(12) . .
O1 Cd1 N2 150.54(10) . .
N3 Cd1 N2 75.50(11) . .
N1 Cd1 O1 92.12(9) . 5_656
O1 Cd1 O1 82.47(8) . 5_656
N3 Cd1 O1 91.03(9) . 5_656
N2 Cd1 O1 85.69(10) . 5_656
N1 Cd1 S1 82.26(8) . 6_765
O1 Cd1 S1 97.62(6) . 6_765
N3 Cd1 S1 94.48(7) . 6_765
N2 Cd1 S1 96.73(9) . 6_765
O1 Cd1 S1 174.38(5) 5_656 6_765
C11 O2 C13 113.5(3) . .
C4 N2 C3 111.8(3) . .
C4 N2 Cd1 106.8(2) . .
C3 N2 Cd1 118.9(3) . .
C4 N2 H2 105(3) . .
C3 N2 H2 108(3) . .
Cd1 N2 H2 105(3) . .
C6 N3 C5 119.3(3) . .
C6 N3 Cd1 127.9(2) . .
C5 N3 Cd1 112.5(2) . .
N2 C4 C5 112.3(3) . .
N2 C4 H4A 109.2 . .
C5 C4 H4A 109.2 . .
N2 C4 H4B 109.2 . .
C5 C4 H4B 109.2 . .
H4A C4 H4B 107.9 . .
N3 C5 C4 110.6(3) . .
N3 C5 H5A 109.5 . .
C4 C5 H5A 109.5 . .
N3 C5 H5B 109.5 . .
C4 C5 H5B 109.5 . .
H5A C5 H5B 108.1 . .
N3 C6 C7 126.6(3) . .
N3 C6 H6 116.7 . .
C7 C6 H6 116.7 . .
C8 C7 C12 119.7(4) . .
C8 C7 C6 117.0(4) . .
C12 C7 C6 123.3(3) . .
C9 C8 C7 121.9(4) . .
C9 C8 H8 119.0 . .
C7 C8 H8 119.0 . .
C8 C9 C10 118.9(4) . .
C8 C9 H9 120.5 . .
C10 C9 H9 120.5 . .
C11 C10 C9 120.7(4) . .
C11 C10 H10 119.7 . .
C9 C10 H10 119.7 . .
C10 C11 O2 118.0(4) . .
C10 C11 C12 122.6(4) . .
O2 C11 C12 119.3(3) . .
O2 C13 C14 109.0(4) . .
O2 C13 H13A 109.9 . .
C14 C13 H13A 109.9 . .
O2 C13 H13B 109.9 . .
C14 C13 H13B 109.9 . .
H13A C13 H13B 108.3 . .
C13 C14 H14A 109.5 . .
C13 C14 H14B 109.5 . .
H14A C14 H14B 109.5 . .
C13 C14 H14C 109.5 . .
H14A C14 H14C 109.5 . .
H14B C14 H14C 109.5 . .
C2 C3 N2 111.8(4) . .
C2 C3 H3A 109.3 . .
N2 C3 H3A 109.3 . .
C2 C3 H3B 109.3 . .
N2 C3 H3B 109.3 . .
H3A C3 H3B 107.9 . .
C3 C2 H2A 109.5 . .
C3 C2 H2B 109.5 . .
H2A C2 H2B 109.5 . .
C3 C2 H2C 109.5 . .
H2A C2 H2C 109.5 . .
H2B C2 H2C 109.5 . .
C12 O1 Cd1 123.85(19) . .
C12 O1 Cd1 121.10(19) . 5_656
Cd1 O1 Cd1 97.53(8) . 5_656
O1 C12 C11 120.1(3) . .
O1 C12 C7 124.0(3) . .
C11 C12 C7 115.9(3) . .
C1 S1 Cd1 105.13(13) . 6_755
C1 N1 Cd1 162.8(3) . .
N1 C1 S1 177.8(4) . .

loop_
_geom_bond_atom_site_label_1
_geom_bond_atom_site_label_2
_geom_bond_distance
_geom_bond_site_symmetry_2
Cd1 N1 2.249(3) .
Cd1 O1 2.271(2) .
Cd1 N3 2.294(3) .
Cd1 N2 2.366(3) .
Cd1 O1 2.374(2) 5_656
Cd1 S1 2.7543(11) 6_765
O2 C11 1.395(5) .
O2 C13 1.425(5) .
N2 C4 1.471(5) .
N2 C3 1.473(5) .
N2 H2 0.77(4) .
N3 C6 1.267(4) .
N3 C5 1.454(4) .
C4 C5 1.498(5) .
C4 H4A 0.9900 .
C4 H4B 0.9900 .
C5 H5A 0.9900 .
C5 H5B 0.9900 .
C6 C7 1.446(5) .
C6 H6 0.9500 .
C7 C8 1.404(5) .
C7 C12 1.428(5) .
C8 C9 1.365(6) .
C8 H8 0.9500 .
C9 C10 1.383(7) .
C9 H9 0.9500 .
C10 C11 1.368(5) .
C10 H10 0.9500 .
C11 C12 1.410(5) .
C13 C14 1.489(6) .
C13 H13A 0.9900 .
C13 H13B 0.9900 .
C14 H14A 0.9800 .
C14 H14B 0.9800 .
C14 H14C 0.9800 .
C3 C2 1.471(7) .
C3 H3A 0.9900 .
C3 H3B 0.9900 .
C2 H2A 0.9800 .
C2 H2B 0.9800 .
C2 H2C 0.9800 .
O1 C12 1.311(4) .
O1 Cd1 2.374(2) 5_656
S1 C1 1.636(4) .
S1 Cd1 2.7544(10) 6_755
N1 C1 1.148(5) .
